data_2237478
loop_
_publ_author_name
'Navarrete-V\'azquez, Gabriel'
'Col\'in-Lozano, Blanca'
'Tlahuext, Hugo'
'Tapia-Benavides, Antonio R.'

_publ_section_title
;
 2-(4-Acetamidophenoxy)-2-methylpropanoic acid
;
_journal_coeditor_code GW2131
_journal_issue 3
_journal_name_full 'Acta Crystallographica Section E'
_journal_page_first o443
_journal_paper_doi 10.1107/S1600536813004856
_journal_volume 69
_journal_year 2013
_chemical_formula_iupac 'C12 H15 N O4'
_chemical_formula_moiety 'C12 H15 N O4'
_chemical_formula_sum 'C12 H15 N O4'
_chemical_formula_weight 237.25
_chemical_melting_point 438
_chemical_name_systematic
;
2-(4-Acetamidophenoxy)-2-methylpropanoic acid
;
_space_group_IT_number 14
_space_group_name_Hall '-P 2ybc'
_symmetry_cell_setting monoclinic
_symmetry_space_group_name_Hall '-P 2ybc'
_symmetry_space_group_name_H-M 'P 1 21/c 1'
_atom_sites_solution_hydrogens geom
_atom_sites_solution_primary direct
_atom_sites_solution_secondary difmap
_audit_creation_method SHELXL-97
_cell_angle_alpha 90.00
_cell_angle_beta 109.959(5)
_cell_angle_gamma 90.00
_cell_formula_units_Z 4
_cell_length_a 8.3184(4)
_cell_length_b 13.1554(6)
_cell_length_c 12.0452(5)
_cell_measurement_reflns_used 9500
_cell_measurement_temperature 293(2)
_cell_measurement_theta_max 29.33
_cell_measurement_theta_min 3.02
_cell_volume 1238.96(10)
_computing_cell_refinement 'CrysAlis PRO (Agilent, 2011)'
_computing_data_collection 'CrysAlis PRO (Agilent, 2011)'
_computing_data_reduction 'CrysAlis PRO (Agilent, 2011)'
_computing_molecular_graphics 'SHELXTL (Sheldrick, 2008)'
_computing_publication_material
;
PLATON (Spek, 2009) and DIAMOND (Crystal Impact, 2006)
;
_computing_structure_refinement 'SHELXL97 (Sheldrick, 2008)'
_computing_structure_solution 'SHELXS97 (Sheldrick, 2008)'
_diffrn_ambient_temperature 293(2)
_diffrn_detector_area_resol_mean 10.3659
_diffrn_measured_fraction_theta_full 0.999
_diffrn_measured_fraction_theta_max 0.999
_diffrn_measurement_device_type 'Agilent Xcalibur Atlas Gemini'
_diffrn_measurement_method '\w scans'
_diffrn_radiation_monochromator graphite
_diffrn_radiation_source '(Mo) X-ray Source'
_diffrn_radiation_type MoK\a
_diffrn_radiation_wavelength 0.71073
_diffrn_reflns_av_R_equivalents 0.0450
_diffrn_reflns_av_sigmaI/netI 0.0172
_diffrn_reflns_limit_h_max 9
_diffrn_reflns_limit_h_min -9
_diffrn_reflns_limit_k_max 15
_diffrn_reflns_limit_k_min -15
_diffrn_reflns_limit_l_max 14
_diffrn_reflns_limit_l_min -14
_diffrn_reflns_number 34747
_diffrn_reflns_theta_full 25.00
_diffrn_reflns_theta_max 25.00
_diffrn_reflns_theta_min 3.03
_diffrn_standards_number 0
_exptl_absorpt_coefficient_mu 0.096
_exptl_absorpt_correction_T_max 0.9876
_exptl_absorpt_correction_T_min 0.9820
_exptl_absorpt_correction_type multi-scan
_exptl_absorpt_process_details '(<i>CrysAlis PRO</i>; Agilent, 2011)'
_exptl_crystal_colour colourless
_exptl_crystal_density_diffrn 1.272
_exptl_crystal_density_method 'not measured'
_exptl_crystal_description prism
_exptl_crystal_F_000 504
_exptl_crystal_size_max 0.19
_exptl_crystal_size_mid 0.14
_exptl_crystal_size_min 0.13
_refine_diff_density_max 0.204
_refine_diff_density_min -0.177
_refine_ls_extinction_method none
_refine_ls_goodness_of_fit_ref 1.037
_refine_ls_hydrogen_treatment mixed
_refine_ls_matrix_type full
_refine_ls_number_parameters 161
_refine_ls_number_reflns 2179
_refine_ls_number_restraints 1
_refine_ls_restrained_S_all 1.037
_refine_ls_R_factor_all 0.0497
_refine_ls_R_factor_gt 0.0365
_refine_ls_shift/su_max 0.000
_refine_ls_shift/su_mean 0.000
_refine_ls_structure_factor_coef Fsqd
_refine_ls_weighting_details 'calc w=1/[\s^2^(Fo^2^)+(0.0477P)^2^+0.3201P] where P=(Fo^2^+2Fc^2^)/3'
_refine_ls_weighting_scheme calc
_refine_ls_wR_factor_gt 0.0897
_refine_ls_wR_factor_ref 0.0980
_reflns_number_gt 1738
_reflns_number_total 2179
_reflns_threshold_expression I>2sigma(I)
_cod_data_source_file gw2131.cif
_cod_data_source_block I
_cod_original_sg_symbol_H-M 'P 21/c'
_cod_database_code 2237478
_cod_database_fobs_code 2237478

loop_
_symmetry_equiv_pos_as_xyz
'x, y, z'
'-x, y+1/2, -z+1/2'
'-x, -y, -z'
'x, -y+1/2, z+1/2'

loop_
_atom_site_type_symbol
_atom_site_label
_atom_site_fract_x
_atom_site_fract_y
_atom_site_fract_z
_atom_site_U_iso_or_equiv
_atom_site_adp_type
_atom_site_calc_flag
_atom_site_refinement_flags
_atom_site_occupancy
_atom_site_symmetry_multiplicity
C C1 0.57142(18) 0.98467(12) 0.81385(13) 0.0332(3) Uani d . 1 1
C C2 0.67842(19) 0.96019(12) 0.92728(13) 0.0350(4) Uani d . 1 1
H H2A 0.6433 0.9739 0.9912 0.042 Uiso calc R 1 1
C C3 0.83553(19) 0.91600(12) 0.94636(13) 0.0355(4) Uani d . 1 1
H H3 0.9059 0.9006 1.0229 0.043 Uiso calc R 1 1
C C4 0.88934(18) 0.89431(11) 0.85144(13) 0.0320(3) Uani d . 1 1
C C5 0.7820(2) 0.91711(13) 0.73829(13) 0.0397(4) Uani d . 1 1
H H5 0.8165 0.9023 0.6744 0.048 Uiso calc R 1 1
C C6 0.6234(2) 0.96183(13) 0.71873(13) 0.0419(4) Uani d . 1 1
H H6 0.5523 0.9764 0.6422 0.050 Uiso calc R 1 1
C C7 0.29399(19) 1.06405(12) 0.69952(13) 0.0347(4) Uani d . 1 1
C C8 0.3597(3) 1.15075(14) 0.64257(18) 0.0578(5) Uani d . 1 1
H H8A 0.4046 1.2038 0.6995 0.087 Uiso calc R 1 1
H H8B 0.2675 1.1771 0.5768 0.087 Uiso calc R 1 1
H H8C 0.4484 1.1259 0.6155 0.087 Uiso calc R 1 1
C C9 0.1450(2) 1.10112(13) 0.73554(14) 0.0421(4) Uani d . 1 1
H H9A 0.1112 1.0482 0.7779 0.063 Uiso calc R 1 1
H H9B 0.0504 1.1185 0.6662 0.063 Uiso calc R 1 1
H H9C 0.1798 1.1599 0.7852 0.063 Uiso calc R 1 1
C C10 0.23247(19) 0.97382(12) 0.61524(12) 0.0349(4) Uani d . 1 1
C C11 1.1489(2) 0.79383(12) 0.95558(14) 0.0400(4) Uani d . 1 1
C C12 1.3223(2) 0.76481(17) 0.95380(19) 0.0633(6) Uani d . 1 1
H H12A 1.4078 0.7842 1.0271 0.095 Uiso calc R 1 1
H H12B 1.3434 0.7990 0.8897 0.095 Uiso calc R 1 1
H H12C 1.3267 0.6926 0.9434 0.095 Uiso calc R 1 1
H H1 1.099(3) 0.8691(17) 0.8137(17) 0.076 Uiso d D 1 1
N N1 1.05465(16) 0.85358(10) 0.86741(11) 0.0362(3) Uani d D 1 1
O O1 0.41935(13) 1.03044(9) 0.80935(8) 0.0390(3) Uani d . 1 1
O O2 0.20332(16) 0.89154(9) 0.66919(9) 0.0454(3) Uani d . 1 1
H H2 0.1674 0.8458 0.6208 0.068 Uiso calc R 1 1
O O3 0.20982(17) 0.97740(11) 0.51131(9) 0.0566(4) Uani d . 1 1
O O4 1.09585(17) 0.76373(10) 1.03443(11) 0.0555(4) Uani d . 1 1

loop_
_atom_site_aniso_label
_atom_site_aniso_U_11
_atom_site_aniso_U_22
_atom_site_aniso_U_33
_atom_site_aniso_U_12
_atom_site_aniso_U_13
_atom_site_aniso_U_23
C1 0.0302(8) 0.0358(8) 0.0335(8) -0.0015(6) 0.0109(6) -0.0033(6)
C2 0.0367(8) 0.0422(9) 0.0286(7) 0.0008(7) 0.0145(6) -0.0035(7)
C3 0.0374(8) 0.0405(9) 0.0279(7) 0.0021(7) 0.0101(6) -0.0001(7)
C4 0.0341(8) 0.0301(8) 0.0351(8) -0.0017(6) 0.0161(6) 0.0002(6)
C5 0.0417(9) 0.0518(10) 0.0307(8) 0.0021(8) 0.0190(7) 0.0000(7)
C6 0.0401(9) 0.0567(11) 0.0282(8) 0.0039(8) 0.0106(7) 0.0009(7)
C7 0.0328(8) 0.0373(9) 0.0325(8) 0.0009(7) 0.0092(6) 0.0047(7)
C8 0.0660(13) 0.0443(11) 0.0709(13) -0.0051(9) 0.0333(10) 0.0093(9)
C9 0.0390(9) 0.0435(9) 0.0423(9) 0.0073(7) 0.0121(7) 0.0020(7)
C10 0.0314(8) 0.0453(9) 0.0281(8) 0.0011(7) 0.0105(6) 0.0036(7)
C11 0.0423(9) 0.0361(9) 0.0462(9) 0.0052(7) 0.0210(8) 0.0040(7)
C12 0.0519(11) 0.0667(13) 0.0807(14) 0.0208(10) 0.0346(11) 0.0217(11)
N1 0.0377(7) 0.0386(7) 0.0385(7) 0.0047(6) 0.0211(6) 0.0056(6)
O1 0.0312(6) 0.0541(7) 0.0295(5) 0.0068(5) 0.0073(4) -0.0041(5)
O2 0.0633(8) 0.0415(7) 0.0362(6) -0.0136(6) 0.0231(6) -0.0078(5)
O3 0.0713(9) 0.0697(9) 0.0273(6) -0.0061(7) 0.0149(6) 0.0010(6)
O4 0.0630(8) 0.0584(8) 0.0571(7) 0.0249(6) 0.0362(7) 0.0247(6)

loop_
_atom_type_symbol
_atom_type_description
_atom_type_scat_dispersion_real
_atom_type_scat_dispersion_imag
_atom_type_scat_source
C C 0.0033 0.0016 'International Tables Vol C Tables 4.2.6.8 and 6.1.1.4'
H H 0.0000 0.0000 'International Tables Vol C Tables 4.2.6.8 and 6.1.1.4'
N N 0.0061 0.0033 'International Tables Vol C Tables 4.2.6.8 and 6.1.1.4'
O O 0.0106 0.0060 'International Tables Vol C Tables 4.2.6.8 and 6.1.1.4'

loop_
_geom_angle_atom_site_label_1
_geom_angle_atom_site_label_2
_geom_angle_atom_site_label_3
_geom_angle
O1 C1 C6 126.82(13)
O1 C1 C2 114.14(12)
C6 C1 C2 119.04(14)
C3 C2 C1 120.99(13)
C3 C2 H2A 119.5
C1 C2 H2A 119.5
C2 C3 C4 120.18(14)
C2 C3 H3 119.9
C4 C3 H3 119.9
C5 C4 C3 118.96(14)
C5 C4 N1 118.86(13)
C3 C4 N1 122.12(13)
C4 C5 C6 121.01(14)
C4 C5 H5 119.5
C6 C5 H5 119.5
C1 C6 C5 119.80(14)
C1 C6 H6 120.1
C5 C6 H6 120.1
O1 C7 C8 112.51(14)
O1 C7 C9 103.87(11)
C8 C7 C9 109.84(14)
O1 C7 C10 110.04(12)
C8 C7 C10 111.79(13)
C9 C7 C10 108.42(12)
C7 C8 H8A 109.5
C7 C8 H8B 109.5
H8A C8 H8B 109.5
C7 C8 H8C 109.5
H8A C8 H8C 109.5
H8B C8 H8C 109.5
C7 C9 H9A 109.5
C7 C9 H9B 109.5
H9A C9 H9B 109.5
C7 C9 H9C 109.5
H9A C9 H9C 109.5
H9B C9 H9C 109.5
O3 C10 O2 123.53(15)
O3 C10 C7 123.93(14)
O2 C10 C7 112.52(12)
O4 C11 N1 121.96(14)
O4 C11 C12 121.67(15)
N1 C11 C12 116.36(14)
C11 C12 H12A 109.5
C11 C12 H12B 109.5
H12A C12 H12B 109.5
C11 C12 H12C 109.5
H12A C12 H12C 109.5
H12B C12 H12C 109.5
C11 N1 C4 127.18(12)
C11 N1 H1 116.3(15)
C4 N1 H1 116.5(15)
C1 O1 C7 122.17(11)
C10 O2 H2 109.5

loop_
_geom_bond_atom_site_label_1
_geom_bond_atom_site_label_2
_geom_bond_distance
C1 O1 1.3852(18)
C1 C6 1.389(2)
C1 C2 1.390(2)
C2 C3 1.376(2)
C2 H2A 0.9300
C3 C4 1.392(2)
C3 H3 0.9300
C4 C5 1.383(2)
C4 N1 1.4264(19)
C5 C6 1.389(2)
C5 H5 0.9300
C6 H6 0.9300
C7 O1 1.4461(18)
C7 C8 1.525(2)
C7 C9 1.526(2)
C7 C10 1.532(2)
C8 H8A 0.9600
C8 H8B 0.9600
C8 H8C 0.9600
C9 H9A 0.9600
C9 H9B 0.9600
C9 H9C 0.9600
C10 O3 1.2015(17)
C10 O2 1.3268(19)
C11 O4 1.2410(18)
C11 N1 1.339(2)
C11 C12 1.499(2)
C12 H12A 0.9600
C12 H12B 0.9600
C12 H12C 0.9600
N1 H1 0.86(2)
O2 H2 0.8200

loop_
_geom_hbond_atom_site_label_D
_geom_hbond_atom_site_label_H
_geom_hbond_atom_site_label_A
_geom_hbond_site_symmetry_A
_geom_hbond_distance_DH
_geom_hbond_distance_HA
_geom_hbond_distance_DA
_geom_hbond_angle_DHA
N1 H1 O2 1_655 0.87(2) 2.21(2) 3.081(2) 174(2)
O2 H2 O4 4_464 0.82 1.76 2.572(2) 172
C3 H3 O4 . 0.93 2.37 2.874(2) 114
C2 H2A O1 3_677 0.93 2.627 3.536 166
C5 H5 O3 3_676 0.93 2.687 3.333 127

loop_
_geom_torsion_atom_site_label_1
_geom_torsion_atom_site_label_2
_geom_torsion_atom_site_label_3
_geom_torsion_atom_site_label_4
_geom_torsion
O1 C1 C2 C3 -178.80(14)
C6 C1 C2 C3 1.4(2)
C1 C2 C3 C4 -0.5(2)
C2 C3 C4 C5 -0.5(2)
C2 C3 C4 N1 176.59(14)
C3 C4 C5 C6 0.6(2)
N1 C4 C5 C6 -176.60(15)
O1 C1 C6 C5 178.93(15)
C2 C1 C6 C5 -1.3(2)
C4 C5 C6 C1 0.3(3)
O1 C7 C10 O3 -138.24(15)
C8 C7 C10 O3 -12.4(2)
C9 C7 C10 O3 108.79(17)
O1 C7 C10 O2 43.10(16)
C8 C7 C10 O2 168.89(14)
C9 C7 C10 O2 -69.88(16)
O4 C11 N1 C4 2.6(3)
C12 C11 N1 C4 -177.66(16)
C5 C4 N1 C11 -153.32(16)
C3 C4 N1 C11 29.6(2)
C6 C1 O1 C7 -2.1(2)
C2 C1 O1 C7 178.16(13)
C8 C7 O1 C1 -65.53(19)
C9 C7 O1 C1 175.74(13)
C10 C7 O1 C1 59.85(17)

loop_
_cod_related_entry_id
_cod_related_entry_database
_cod_related_entry_code
1 ChemSpider 23919537
